data_2000155
loop_
_publ_author_name
'Neidle, S.'
'Webster, G. D.'
'Jones, G. B.'
'Thurston, D. E.'

_publ_section_title
;
 Structures of two DNA minor-groove binders, based on
 pyrrolo[2,1-<i>c</i>][1,4]benzodiazepines
;
_journal_issue 12
_journal_name_full 'Acta Crystallographica Section C'
_journal_page_first 2678
_journal_page_last 2680
_journal_paper_doi 10.1107/S0108270191005966
_journal_volume 47
_journal_year 1991
_chemical_formula_moiety 'C12 H12 N2 O2, 2(H2 O)'
_chemical_formula_sum 'C12 H16 N2 O4'
_chemical_formula_weight 216.24
_chemical_name_systematic '(11aS)-1,2,3,10,11,11a-Hexahydro-5H-pyrrolo[2,1-c][1,4]benzodiazepine-5,11-dione dihydrate'
_space_group_crystal_system monoclinic
_space_group_IT_number 4
_space_group_name_Hall 'P 2yb'
_space_group_name_H-M_alt 'P 1 21 1'
_cell_angle_alpha 90
_cell_angle_beta 113.01(2)
_cell_angle_gamma 90
_cell_formula_units_Z 2
_cell_length_a 8.717(2)
_cell_length_b 6.9270(10)
_cell_length_c 10.950(2)
_cell_volume 608.6(2)
_diffrn_radiation_type Cu
_diffrn_radiation_wavelength 1.54178
_exptl_absorpt_coefficient_mu 0.636
_exptl_crystal_density_diffrn 1.18
_exptl_crystal_F_000 228
_cod_data_source_file li0076.cif
_cod_data_source_block li0076a
_cod_depositor_comments
;
 Adding the _chemical_formula_moiety data item and updating the
 _chemical_formula_sum data item value to include the two water
 molecules.

 Antanas Vaitkus,
 2018-01-30

  Adding the _atom_site_type_symbol data item to prevent confusion
  between single-letter and two-letter atom type symbols.

  Andrius Merkys
  2013-10-14
;
_cod_original_cell_volume 608.6
_cod_database_code 2000155

loop_
_space_group_symop_id
_space_group_symop_operation_xyz
1 x,y,z
2 -x,y+1/2,-z

loop_
_atom_site_type_symbol
_atom_site_label
_atom_site_fract_x
_atom_site_fract_y
_atom_site_fract_z
O O1 .9712(3) -.1519(5) .3561(2)
O OW1 .8687(4) .1970(6) .8026(3)
O O2 .3429(3) .0172(5) .2213(2)
O OW2 1.0073(4) .1315(8) 1.0725(3)
N N1 .8162(3) .0886(5) .2303(3)
N N2 .6030(3) -.0379(5) .3674(2)
C C1 .8663(4) -.0264(6) .3377(3)
C CP1 .7416(5) .411 .1485(3)
C C2 .4922(4) .0635(6) .2678(3)
C CP2 .7043(4) .2446(6) .2029(3)
C CP3 .5516(4) .2358(6) .2191(3)
C CP4 .4442(5) .3942(7) .1778(3)
C CP5 .4827(6) .5556(6) .1256(4)
C CP6 .6324(6) .5649(6) .1107(4)
C C51 .7812(4) .0106(6) .4338(3)
C C52 .8418(4) -.1259(7) .5526(3)
C C53 .7273(5) -.2987(7) .5061(4)
C C54 .5595(4) -.2075(6) .4278(3)
H HN1 .873(4) .088(6) .179(3)
H HP1 .834(4) .420(6) .128(3)
H HP4 .249(4) .387(6) .191(3)
H HP5 .414(5) .673(8) .106(4)
H HP6 .660(4) .672(6) .078(3)
H HW11 .956(5) .215(8) .758(4)
H HW12 .969(4) .134(8) .871(3)
H HW21 1.012(3) -.018(5) 1.056(2)
H HW22 .953(5) .156(8) .964(4)
H H51 .794(4) .142(6) .461(3)
H H521 .962(4) -.163(7) .580(4)
H H522 .824(5) -.067(7) .623(4)
H H531 .760(5) -.386(8) .444(4)
H H532 .728(4) -.371(7) .580(3)
H H541 .495(5) -.284(8) .366(3)
H H542 .519(5) -.171(7) .494(4)

loop_
_geom_bond_atom_site_label_1
_geom_bond_atom_site_label_2
_geom_bond_distance
O1 C1 1.220(5)
O2 C2 1.240(4)
N1 C1 1.344(5)
N1 CP2 1.408(5)
N2 C2 1.339(4)
N2 C51 1.473(4)
N2 C54 1.469(5)
C1 C51 1.527(6)
CP1 CP2 1.395(5)
CP1 CP6 1.379(5)
C2 CP3 1.480(6)
CP2 CP3 1.411(5)
CP3 CP4 1.398(6)
CP4 CP5 1.357(7)
CP5 CP6 1.379(8)
C51 C52 1.526(5)
C52 C53 1.512(6)
C53 C54 1.515(5)
